data_4082919
loop_
_publ_author_name
'Pickup, Oliver J. S.'
'Khazal, Iman'
'Smith, Elizabeth J.'
'Whitwood, Adrian C.'
'Lynam, Jason M.'
'Bolaky, Keshan'
'King, Timothy C.'
'Rawe, Benjamin W.'
'Fey, Natalie'

_publ_section_title
;
 Computational Discovery of Stable Transition-Metal Vinylidene Complexes
;
_journal_issue 7
_journal_name_full Organometallics
_journal_page_first 1751
_journal_paper_doi 10.1021/om500114u
_journal_volume 33
_journal_year 2014
_chemical_absolute_configuration ad
_chemical_formula_moiety 'C58 H44 F2 O4 P2 Ru'
_chemical_formula_sum 'C58 H44 F2 O4 P2 Ru'
_chemical_formula_weight 1005.94
_chemical_name_systematic
;
 ? 
;
_space_group_crystal_system orthorhombic
_space_group_IT_number 29
_space_group_name_Hall 'P 2c -2ac'
_space_group_name_H-M_alt 'P c a 21'
_symmetry_space_group_name_Hall 'P 2c -2ac'
_symmetry_space_group_name_H-M 'P c a 21'
_atom_sites_solution_hydrogens geom
_atom_sites_solution_primary direct
_atom_sites_solution_secondary difmap
_audit_creation_date 2011-10-17
_audit_creation_method
;
  Olex2 1.1
  (compiled 2011.09.07 svn.r1971, GUI svn.r3853)
;
_cell_angle_alpha 90.00
_cell_angle_beta 90.00
_cell_angle_gamma 90.00
_cell_formula_units_Z 4
_cell_length_a 18.4523(6)
_cell_length_b 16.6112(7)
_cell_length_c 15.3290(6)
_cell_measurement_reflns_used 4239
_cell_measurement_temperature 109.9(4)
_cell_measurement_theta_max 28.9950
_cell_measurement_theta_min 2.8480
_cell_volume 4698.6(3)
_computing_cell_refinement
;
CrysAlisPro, Agilent Technologies,
Version 1.171.35.15 (release 03-08-2011 CrysAlis171 .NET)
(compiled Aug  3 2011,13:03:54)
;
_computing_data_collection
;
CrysAlisPro, Agilent Technologies,
Version 1.171.35.15 (release 03-08-2011 CrysAlis171 .NET)
(compiled Aug  3 2011,13:03:54)
;
_computing_data_reduction
;
CrysAlisPro, Agilent Technologies,
Version 1.171.35.15 (release 03-08-2011 CrysAlis171 .NET)
(compiled Aug  3 2011,13:03:54)
;
_computing_molecular_graphics
;
O. V. Dolomanov, L. J. Bourhis, R. J. Gildea, J. A. K. Howard and H. Puschmann,
OLEX2: a complete structure solution, refinement and analysis program.
J. Appl. Cryst. (2009). 42, 339-341.
;
_computing_publication_material
;
O. V. Dolomanov, L. J. Bourhis, R. J. Gildea, J. A. K. Howard and H. Puschmann,
OLEX2: a complete structure solution, refinement and analysis program.
J. Appl. Cryst. (2009). 42, 339-341.
;
_computing_structure_refinement
;
XL, G.M. Sheldrick, Acta Cryst.
(2008). A64, 112-122
;
_computing_structure_solution
;
XS, G.M. Sheldrick, Acta Cryst.
(2008). A64, 112-122
;
_diffrn_ambient_temperature 109.9(4)
_diffrn_detector_area_resol_mean 16.1450
_diffrn_measured_fraction_theta_full 0.9927
_diffrn_measured_fraction_theta_max 0.858
_diffrn_measurement_details
;
  1 omega  -85.00  -51.00   1.0000   15.0000
omega____ theta____ kappa____ phi______ frames
    -      -17.6138  -57.0000 -180.0000 34

  2 omega   -7.00   66.00   1.0000   15.0000
omega____ theta____ kappa____ phi______ frames
    -       19.0201 -112.0000   57.0000 73

  3 omega   35.00   62.00   1.0000   15.0000
omega____ theta____ kappa____ phi______ frames
    -       19.0201  178.0000 -180.0000 27
;
_diffrn_measurement_device_type 'SuperNova, Single source at offset), Eos'
_diffrn_measurement_method '\w scans'
_diffrn_orient_matrix_UB_11 -0.0090098000
_diffrn_orient_matrix_UB_12 -0.0410851000
_diffrn_orient_matrix_UB_13 -0.0065172000
_diffrn_orient_matrix_UB_21 -0.0366520000
_diffrn_orient_matrix_UB_22 0.0085030000
_diffrn_orient_matrix_UB_23 0.0103889000
_diffrn_orient_matrix_UB_31 -0.0072115000
_diffrn_orient_matrix_UB_32 0.0080928000
_diffrn_orient_matrix_UB_33 -0.0446081000
_diffrn_radiation_monochromator mirror
_diffrn_radiation_type 'Mo K\a'
_diffrn_radiation_wavelength 0.7107
_diffrn_reflns_av_R_equivalents 0.0499
_diffrn_reflns_av_unetI/netI 0.0841
_diffrn_reflns_limit_h_max 13
_diffrn_reflns_limit_h_min -23
_diffrn_reflns_limit_k_max 15
_diffrn_reflns_limit_k_min -20
_diffrn_reflns_limit_l_max 14
_diffrn_reflns_limit_l_min -20
_diffrn_reflns_number 12573
_diffrn_reflns_theta_full 26.32
_diffrn_reflns_theta_max 29.06
_diffrn_reflns_theta_min 2.85
_diffrn_source 'SuperNova (Mo) X-ray Source'
_exptl_absorpt_coefficient_mu 0.459
_exptl_absorpt_correction_T_max 0.955
_exptl_absorpt_correction_T_min 0.923
_exptl_absorpt_correction_type analytical
_exptl_absorpt_process_details
;
CrysAlisPro, Agilent Technologies,
Version 1.171.35.15 (release 03-08-2011 CrysAlis171 .NET)
(compiled Aug  3 2011,13:03:54)
Analytical numeric absorption correction using a multifaceted crystal
            model based on expressions derived by R.C. Clark & J.S. Reid.
(Clark, R. C. & Reid, J. S. (1995). Acta Cryst. A51, 887-897)
;
_exptl_crystal_colour 'clear dark orange'
_exptl_crystal_colour_lustre clear
_exptl_crystal_colour_modifier dark
_exptl_crystal_colour_primary orange
_exptl_crystal_density_diffrn 1.422
_exptl_crystal_density_method 'not measured'
_exptl_crystal_description block
_exptl_crystal_F_000 2064
_exptl_crystal_size_max 0.2435
_exptl_crystal_size_mid 0.1378
_exptl_crystal_size_min 0.1072
_refine_diff_density_max 0.711
_refine_diff_density_min -0.881
_refine_diff_density_rms 0.088
_refine_ls_abs_structure_details 'Flack H D (1983), Acta Cryst. A39, 876-881'
_refine_ls_abs_structure_Flack -0.04(4)
_refine_ls_extinction_method none
_refine_ls_goodness_of_fit_ref 1.063
_refine_ls_hydrogen_treatment constr
_refine_ls_matrix_type full
_refine_ls_number_parameters 657
_refine_ls_number_reflns 7223
_refine_ls_number_restraints 111
_refine_ls_restrained_S_all 1.060
_refine_ls_R_factor_all 0.0695
_refine_ls_R_factor_gt 0.0534
_refine_ls_shift/su_max 0.001
_refine_ls_shift/su_mean 0.000
_refine_ls_structure_factor_coef Fsqd
_refine_ls_weighting_details 'calc w=1/[\s^2^(Fo^2^)+(0.0424P)^2^+0.4745P] where P=(Fo^2^+2Fc^2^)/3'
_refine_ls_weighting_scheme calc
_refine_ls_wR_factor_gt 0.1106
_refine_ls_wR_factor_ref 0.1250
_reflns_number_gt 5943
_reflns_number_total 7223
_reflns_threshold_expression >2sigma(I)
_cod_data_source_file om500114u_si_005.cif
_cod_data_source_block Compound6h
_cod_depositor_comments 'Adding full bibliography for 4082919.cif.'
_cod_database_code 4082919
_chemical_oxdiff_formula C58H55Ru1O6P2
_chemical_oxdiff_usercomment ojsp40
_reflns_odcompleteness_completeness 99.27
_reflns_odcompleteness_iscentric 1
_reflns_odcompleteness_theta 26.32

loop_
_space_group_symop_id
_space_group_symop_operation_xyz
1 'x, y, z'
2 '-x, -y, z+1/2'
3 '-x+1/2, y, z+1/2'
4 'x+1/2, -y, z'

loop_
_atom_site_label
_atom_site_type_symbol
_atom_site_fract_x
_atom_site_fract_y
_atom_site_fract_z
_atom_site_U_iso_or_equiv
_atom_site_adp_type
_atom_site_occupancy
_atom_site_symmetry_multiplicity
_atom_site_calc_flag
_atom_site_refinement_flags
_atom_site_disorder_assembly
_atom_site_disorder_group
C1 C 0.5008(3) 0.2507(4) 0.8419(6) 0.0329(17) Uani 1 1 d . B .
C2 C 0.5015(3) 0.2567(3) 0.9410(4) 0.0277(15) Uani 1 1 d . B .
C3 C 0.4516(4) 0.3020(4) 0.9883(5) 0.0398(17) Uani 1 1 d . . .
H3 H 0.4146 0.3312 0.9592 0.048 Uiso 1 1 calc R A 1
C4 C 0.4566(4) 0.3038(5) 1.0764(5) 0.049(2) Uani 0.803(9) 1 d P B 1
C4A C 0.4566(4) 0.3038(5) 1.0764(5) 0.049(2) Uani 0.197(9) 1 d P B 2
H4A H 0.4224 0.3350 1.1080 0.059 Uiso 0.197(9) 1 calc PR B 2
C5 C 0.5087(4) 0.2627(4) 1.1224(5) 0.0448(19) Uani 1 1 d . . .
H5 H 0.5118 0.2660 1.1841 0.054 Uiso 1 1 calc R B 1
C6 C 0.5552(4) 0.2173(5) 1.0753(5) 0.0457(19) Uani 0.803(9) 1 d P B 1
H6 H 0.5907 0.1865 1.1053 0.055 Uiso 0.803(9) 1 calc PR B 1
C6A C 0.5552(4) 0.2173(5) 1.0753(5) 0.0457(19) Uani 0.197(9) 1 d P B 2
C7 C 0.5531(4) 0.2138(4) 0.9858(5) 0.0385(16) Uani 1 1 d . . .
H7 H 0.5873 0.1818 0.9550 0.046 Uiso 1 1 calc R B 1
C8 C 0.6194(8) 0.2207(7) 0.5722(9) 0.043(3) Uani 0.741(6) 1 d PU C 1
C8A C 0.3716(18) 0.260(2) 0.577(3) 0.028(9) Uiso 0.259(6) 1 d P C 2
C9 C 0.6592(7) 0.2061(13) 0.4844(8) 0.0276(18) Uani 0.741(6) 1 d PU C 1
C9A C 0.3317(17) 0.267(3) 0.4851(18) 0.0302(17) Uani 0.259(6) 1 d PG C 2
C10A C 0.2568(16) 0.2739(19) 0.4776(15) 0.037(11) Uiso 0.259(6) 1 d PG C 2
H10A H 0.2270 0.2680 0.5278 0.045 Uiso 0.259(6) 1 calc PR C 2
C11A C 0.2255(11) 0.2890(18) 0.3968(18) 0.038(9) Uiso 0.259(6) 1 d PG C 2
H11A H 0.1744 0.2934 0.3916 0.046 Uiso 0.259(6) 1 calc PR C 2
C12A C 0.2691(14) 0.2976(19) 0.3234(14) 0.050(13) Uiso 0.259(6) 1 d PG C 2
H12A H 0.2477 0.3079 0.2681 0.060 Uiso 0.259(6) 1 calc PR C 2
C13A C 0.3440(14) 0.2911(17) 0.3309(18) 0.035(8) Uiso 0.259(6) 1 d PG C 2
C14A C 0.3752(11) 0.276(2) 0.412(2) 0.044(14) Uiso 0.259(6) 1 d PG C 2
H14A H 0.4264 0.2716 0.4168 0.053 Uiso 0.259(6) 1 calc PR C 2
C10 C 0.6220(6) 0.1821(8) 0.4111(8) 0.040(3) Uani 0.741(6) 1 d PU C 1
H10 H 0.5721 0.1681 0.4141 0.048 Uiso 0.741(6) 1 calc PR C 1
C11 C 0.6584(8) 0.1791(8) 0.3341(9) 0.058(3) Uani 0.741(6) 1 d PU C 1
C12 C 0.7268(7) 0.2020(8) 0.3225(9) 0.056(4) Uani 0.741(6) 1 d PU C 1
H12 H 0.7480 0.2022 0.2660 0.068 Uiso 0.741(6) 1 calc PR C 1
C13 C 0.7674(6) 0.2263(10) 0.3967(11) 0.060(5) Uani 0.741(6) 1 d PU C 1
H13 H 0.8172 0.2400 0.3916 0.072 Uiso 0.741(6) 1 calc PR C 1
C14 C 0.7317(7) 0.2296(12) 0.4790(10) 0.052(4) Uani 0.741(6) 1 d PU C 1
H14 H 0.7569 0.2475 0.5295 0.062 Uiso 0.741(6) 1 calc PR C 1
C15 C 0.4094(5) 0.2520(5) 0.6192(6) 0.0255(19) Uani 0.741(6) 1 d PDU C 1
C15A C 0.5887(16) 0.2257(19) 0.622(2) 0.042(7) Uiso 0.259(6) 1 d PD C 2
C16 C 0.3451(6) 0.2621(6) 0.5807(9) 0.032(3) Uani 0.741(6) 1 d PDU C 1
H16 H 0.3040 0.2623 0.6180 0.039 Uiso 0.741(6) 1 calc PR C 1
C16A C 0.6418(15) 0.208(2) 0.568(3) 0.034(10) Uiso 0.259(6) 1 d PD C 2
H16A H 0.6801 0.1829 0.5994 0.041 Uiso 0.259(6) 1 calc PR C 2
C17 C 0.3305(7) 0.2728(10) 0.4870(8) 0.0302(17) Uani 0.741(6) 1 d PU C 1
C17A C 0.6600(14) 0.213(4) 0.4833(17) 0.0276(18) Uani 0.259(6) 1 d PG C 2
C18A C 0.7324(13) 0.221(3) 0.4601(18) 0.031(5) Uiso 0.259(6) 1 d PGD C 2
H18A H 0.7675 0.2340 0.5033 0.037 Uiso 0.259(6) 1 calc PR C 2
C19A C 0.7535(11) 0.211(2) 0.3738(18) 0.031(5) Uiso 0.259(6) 1 d PG C 2
H19A H 0.8030 0.2164 0.3580 0.037 Uiso 0.259(6) 1 calc PR C 2
C20A C 0.7022(12) 0.1919(19) 0.3107(15) 0.031(5) Uiso 0.259(6) 1 d PG C 2
H20A H 0.7166 0.1847 0.2517 0.037 Uiso 0.259(6) 1 calc PR C 2
C21A C 0.6297(11) 0.1835(18) 0.3339(17) 0.031(5) Uiso 0.259(6) 1 d PG C 2
H21A H 0.5946 0.1707 0.2907 0.037 Uiso 0.259(6) 1 calc PR C 2
C22A C 0.6086(11) 0.194(3) 0.4202(18) 0.031(5) Uiso 0.259(6) 1 d PGD C 2
H22A H 0.5591 0.1883 0.4360 0.037 Uiso 0.259(6) 1 calc PR C 2
C18 C 0.3806(7) 0.2571(10) 0.4258(10) 0.049(4) Uani 0.741(6) 1 d PU C 1
H18 H 0.4271 0.2392 0.4440 0.059 Uiso 0.741(6) 1 calc PR C 1
C19 C 0.3673(8) 0.2658(8) 0.3361(8) 0.059(3) Uani 0.741(6) 1 d PU C 1
H19 H 0.4039 0.2545 0.2943 0.071 Uiso 0.741(6) 1 calc PR C 1
C20 C 0.2996(9) 0.2914(8) 0.3107(8) 0.061(3) Uani 0.741(6) 1 d PU C 1
H20 H 0.2896 0.2992 0.2505 0.073 Uiso 0.741(6) 1 calc PR C 1
C21 C 0.2465(7) 0.3057(9) 0.3710(9) 0.056(3) Uani 0.741(6) 1 d PU C 1
H21 H 0.1994 0.3217 0.3528 0.067 Uiso 0.741(6) 1 calc PR C 1
C22 C 0.2621(7) 0.2967(8) 0.4596(9) 0.046(3) Uani 0.741(6) 1 d PU C 1
H22 H 0.2254 0.3071 0.5017 0.055 Uiso 0.741(6) 1 calc PR C 1
C23 C 0.5708(4) 0.4139(4) 0.5699(5) 0.0367(19) Uani 1 1 d . . .
C24 C 0.5577(4) 0.3798(4) 0.4888(5) 0.0455(19) Uani 1 1 d . . .
H24 H 0.5226 0.3382 0.4830 0.055 Uiso 1 1 calc R . .
C25 C 0.5959(4) 0.4063(5) 0.4161(6) 0.058(2) Uani 1 1 d . . .
H25 H 0.5861 0.3826 0.3609 0.070 Uiso 1 1 calc R . .
C26 C 0.6457(5) 0.4639(7) 0.4217(7) 0.079(4) Uani 1 1 d . . .
H26 H 0.6711 0.4801 0.3707 0.094 Uiso 1 1 calc R . .
C27 C 0.6613(4) 0.5008(6) 0.5007(7) 0.070(3) Uani 1 1 d . . .
H27 H 0.6956 0.5433 0.5040 0.084 Uiso 1 1 calc R . .
C28 C 0.6247(3) 0.4732(5) 0.5762(6) 0.049(2) Uani 1 1 d . . .
H28 H 0.6368 0.4950 0.6317 0.059 Uiso 1 1 calc R . .
C29 C 0.4372(3) 0.4454(3) 0.6580(5) 0.0308(16) Uani 1 1 d . . .
C30 C 0.4360(4) 0.5151(4) 0.6057(6) 0.056(2) Uani 1 1 d . . .
H30 H 0.4769 0.5283 0.5709 0.067 Uiso 1 1 calc R . .
C31 C 0.3749(4) 0.5650(4) 0.6047(6) 0.056(2) Uani 1 1 d . . .
H31 H 0.3754 0.6135 0.5719 0.067 Uiso 1 1 calc R . .
C32 C 0.3142(3) 0.5437(4) 0.6513(5) 0.045(2) Uani 1 1 d . . .
H32 H 0.2729 0.5778 0.6509 0.054 Uiso 1 1 calc R . .
C33 C 0.3131(3) 0.4731(4) 0.6988(5) 0.0419(18) Uani 1 1 d . . .
H33 H 0.2705 0.4578 0.7294 0.050 Uiso 1 1 calc R . .
C34 C 0.3744(3) 0.4244(4) 0.7016(5) 0.0359(17) Uani 1 1 d . . .
H34 H 0.3731 0.3758 0.7342 0.043 Uiso 1 1 calc R . .
C35 C 0.5686(3) 0.4201(4) 0.7570(5) 0.0314(17) Uani 1 1 d . . .
C36 C 0.5437(4) 0.4864(5) 0.8036(6) 0.063(3) Uani 1 1 d . . .
H36 H 0.4979 0.5097 0.7907 0.075 Uiso 1 1 calc R . .
C37 C 0.5870(4) 0.5179(5) 0.8695(6) 0.071(3) Uani 1 1 d . . .
H37 H 0.5715 0.5639 0.9012 0.085 Uiso 1 1 calc R . .
C38 C 0.6529(5) 0.4821(5) 0.8889(6) 0.061(3) Uani 1 1 d . . .
H38 H 0.6818 0.5028 0.9350 0.073 Uiso 1 1 calc R . .
C39 C 0.6762(3) 0.4180(4) 0.8426(5) 0.0439(19) Uani 1 1 d . . .
H39 H 0.7215 0.3940 0.8564 0.053 Uiso 1 1 calc R . .
C40 C 0.6345(3) 0.3864(4) 0.7748(5) 0.0357(16) Uani 1 1 d . . .
H40 H 0.6517 0.3422 0.7414 0.043 Uiso 1 1 calc R . .
C41 C 0.4106(3) 0.0545(4) 0.6135(4) 0.0243(13) Uani 1 1 d . . .
C42 C 0.4220(3) 0.0761(4) 0.5259(4) 0.0300(16) Uani 1 1 d . . .
H42 H 0.4582 0.1143 0.5108 0.036 Uiso 1 1 calc R . .
C43 C 0.3794(3) 0.0405(4) 0.4614(5) 0.0392(17) Uani 1 1 d . . .
H43 H 0.3858 0.0556 0.4021 0.047 Uiso 1 1 calc R . .
C44 C 0.3278(3) -0.0169(4) 0.4834(5) 0.0397(18) Uani 1 1 d . . .
H44 H 0.2994 -0.0414 0.4390 0.048 Uiso 1 1 calc R . .
C45 C 0.3176(3) -0.0384(4) 0.5696(5) 0.0400(17) Uani 1 1 d . . .
H45 H 0.2821 -0.0774 0.5843 0.048 Uiso 1 1 calc R . .
C46 C 0.3591(3) -0.0031(3) 0.6347(5) 0.0315(14) Uani 1 1 d . . .
H46 H 0.3523 -0.0185 0.6938 0.038 Uiso 1 1 calc R . .
C47 C 0.4227(3) 0.0800(4) 0.7971(4) 0.0219(14) Uani 1 1 d . . .
C48 C 0.3538(3) 0.1163(4) 0.8102(4) 0.0300(15) Uani 1 1 d . . .
H48 H 0.3330 0.1495 0.7664 0.036 Uiso 1 1 calc R . .
C49 C 0.3175(3) 0.1025(4) 0.8874(4) 0.0396(17) Uani 1 1 d . . .
H49 H 0.2702 0.1240 0.8944 0.048 Uiso 1 1 calc R . .
C50 C 0.3477(3) 0.0584(4) 0.9552(5) 0.0406(18) Uani 1 1 d . . .
H50 H 0.3221 0.0507 1.0083 0.049 Uiso 1 1 calc R . .
C51 C 0.4156(4) 0.0262(4) 0.9435(4) 0.0401(17) Uani 1 1 d . . .
H51 H 0.4376 -0.0031 0.9896 0.048 Uiso 1 1 calc R . .
C52 C 0.4529(3) 0.0360(4) 0.8645(4) 0.0306(15) Uani 1 1 d . . .
H52 H 0.4993 0.0122 0.8572 0.037 Uiso 1 1 calc R . .
C53 C 0.5484(2) 0.0353(3) 0.6988(4) 0.0207(12) Uani 1 1 d . . .
C54 C 0.6152(3) 0.0644(3) 0.7289(4) 0.0281(14) Uani 1 1 d . . .
H54 H 0.6196 0.1193 0.7453 0.034 Uiso 1 1 calc R . .
C55 C 0.6750(3) 0.0137(4) 0.7351(4) 0.0318(15) Uani 1 1 d . . .
H55 H 0.7196 0.0341 0.7567 0.038 Uiso 1 1 calc R . .
C56 C 0.6698(3) -0.0659(4) 0.7102(4) 0.0325(16) Uani 1 1 d . . .
H56 H 0.7110 -0.1000 0.7139 0.039 Uiso 1 1 calc R . .
C57 C 0.6049(3) -0.0960(3) 0.6799(5) 0.0385(15) Uani 1 1 d . . .
H57 H 0.6015 -0.1506 0.6619 0.046 Uiso 1 1 calc R . .
C58 C 0.5446(3) -0.0461(3) 0.6757(5) 0.0328(13) Uani 1 1 d . . .
H58 H 0.4996 -0.0677 0.6568 0.039 Uiso 1 1 calc R . .
F1 F 0.4087(4) 0.3443(4) 1.1242(4) 0.100(3) Uani 0.803(9) 1 d P B 1
F1A F 0.6049(12) 0.1935(16) 1.1216(13) 0.060(8) Uani 0.197(9) 1 d P B 2
F2 F 0.6157(5) 0.1556(5) 0.2632(5) 0.100(3) Uani 0.741(6) 1 d PU C 1
F2A F 0.3796(14) 0.3038(17) 0.2586(19) 0.111(9) Uiso 0.259(6) 1 d P C 2
O1 O 0.5559(3) 0.2269(3) 0.8023(3) 0.0348(12) Uani 1 1 d . B .
O2 O 0.4454(2) 0.2711(3) 0.8018(3) 0.0301(11) Uani 1 1 d . B .
O3 O 0.5546(4) 0.2060(4) 0.5694(5) 0.047(2) Uani 0.741(6) 1 d PU C 1
O3A O 0.4352(12) 0.2608(13) 0.5727(16) 0.041(6) Uiso 0.259(6) 1 d P C 2
O4 O 0.6579(4) 0.2408(4) 0.6363(5) 0.057(2) Uani 0.741(6) 1 d PU C 1
O4A O 0.3322(9) 0.2379(11) 0.6352(13) 0.042(5) Uiso 0.259(6) 1 d P C 2
P1 P 0.51730(7) 0.38131(8) 0.66368(13) 0.0257(4) Uani 1 1 d . C .
P2 P 0.46933(7) 0.10064(8) 0.69505(10) 0.0200(3) Uani 1 1 d . C .
Ru1 Ru 0.494255(18) 0.24029(2) 0.67593(6) 0.02123(12) Uani 1 1 d . . .

loop_
_atom_site_aniso_label
_atom_site_aniso_U_11
_atom_site_aniso_U_22
_atom_site_aniso_U_33
_atom_site_aniso_U_23
_atom_site_aniso_U_13
_atom_site_aniso_U_12
C1 0.033(3) 0.019(3) 0.047(5) 0.000(3) -0.005(3) -0.010(3)
C2 0.041(4) 0.023(3) 0.018(3) 0.003(3) -0.001(3) -0.011(3)
C3 0.042(4) 0.041(4) 0.036(4) 0.007(3) 0.002(3) 0.004(3)
C4 0.069(5) 0.047(5) 0.032(4) -0.006(4) 0.025(4) 0.008(4)
C4A 0.069(5) 0.047(5) 0.032(4) -0.006(4) 0.025(4) 0.008(4)
C5 0.059(5) 0.058(5) 0.017(4) 0.002(3) 0.004(3) -0.005(4)
C6 0.044(4) 0.049(5) 0.044(5) 0.019(4) -0.016(4) -0.010(4)
C6A 0.044(4) 0.049(5) 0.044(5) 0.019(4) -0.016(4) -0.010(4)
C7 0.046(4) 0.037(4) 0.033(4) 0.000(3) 0.009(3) 0.002(3)
C8 0.063(8) 0.023(6) 0.044(7) 0.001(5) 0.026(8) 0.009(6)
C9 0.030(3) 0.021(5) 0.032(4) 0.005(3) 0.008(3) 0.002(3)
C9A 0.035(3) 0.019(4) 0.036(4) -0.006(3) -0.013(3) 0.005(3)
C10 0.050(6) 0.031(7) 0.038(6) -0.006(5) -0.005(5) 0.006(5)
C11 0.092(10) 0.038(6) 0.046(7) -0.012(5) -0.012(8) 0.010(7)
C12 0.049(6) 0.045(7) 0.075(9) 0.030(6) 0.046(7) 0.021(6)
C13 0.024(6) 0.056(9) 0.100(12) 0.028(8) 0.025(6) 0.009(5)
C14 0.047(6) 0.034(8) 0.075(10) 0.023(7) -0.028(7) 0.000(5)
C15 0.031(4) 0.025(4) 0.021(4) 0.001(4) 0.010(4) 0.000(3)
C16 0.022(5) 0.035(6) 0.041(7) 0.006(4) -0.012(5) -0.012(5)
C17 0.035(3) 0.019(4) 0.036(4) -0.006(3) -0.013(3) 0.005(3)
C17A 0.030(3) 0.021(5) 0.032(4) 0.005(3) 0.008(3) 0.002(3)
C18 0.061(8) 0.042(7) 0.044(7) 0.013(6) -0.007(6) 0.008(5)
C19 0.086(8) 0.045(7) 0.047(8) 0.003(6) -0.012(7) 0.006(7)
C20 0.092(10) 0.051(7) 0.040(7) 0.010(6) -0.027(7) -0.009(7)
C21 0.049(6) 0.072(9) 0.047(8) 0.016(7) -0.018(7) 0.001(7)
C22 0.039(6) 0.035(7) 0.065(8) 0.006(6) -0.028(6) 0.006(5)
C23 0.030(4) 0.027(4) 0.052(5) 0.020(4) 0.009(4) 0.010(3)
C24 0.047(4) 0.037(4) 0.053(5) 0.018(4) 0.015(4) 0.007(3)
C25 0.065(5) 0.070(6) 0.039(5) 0.028(5) 0.018(4) 0.036(5)
C26 0.051(5) 0.099(9) 0.085(8) 0.064(8) 0.039(6) 0.044(6)
C27 0.032(4) 0.075(7) 0.104(8) 0.059(7) 0.020(5) 0.001(4)
C28 0.027(3) 0.055(5) 0.066(6) 0.028(4) 0.011(4) 0.000(3)
C29 0.031(2) 0.016(3) 0.045(5) -0.001(3) 0.007(3) 0.000(2)
C30 0.031(3) 0.043(4) 0.094(7) 0.018(5) 0.013(4) 0.011(3)
C31 0.043(4) 0.029(4) 0.096(7) 0.006(4) 0.000(4) 0.014(3)
C32 0.024(3) 0.044(4) 0.066(6) -0.015(4) -0.007(3) 0.012(3)
C33 0.029(3) 0.046(4) 0.051(5) -0.012(4) 0.008(3) 0.003(3)
C34 0.024(3) 0.036(3) 0.047(5) -0.001(3) 0.003(3) 0.006(2)
C35 0.027(3) 0.017(3) 0.050(5) 0.002(3) 0.010(3) -0.005(3)
C36 0.036(4) 0.042(5) 0.109(8) -0.036(5) -0.015(5) 0.007(3)
C37 0.064(5) 0.054(5) 0.094(8) -0.049(6) -0.007(5) 0.009(4)
C38 0.046(5) 0.052(6) 0.085(8) -0.024(5) -0.015(5) -0.014(4)
C39 0.036(3) 0.030(4) 0.065(5) 0.003(4) -0.003(4) -0.009(3)
C40 0.038(3) 0.028(4) 0.041(4) 0.005(3) 0.001(3) -0.011(3)
C41 0.021(3) 0.028(3) 0.023(3) -0.011(3) -0.004(3) 0.008(2)
C42 0.029(3) 0.036(4) 0.025(4) -0.011(3) -0.001(3) 0.007(3)
C43 0.041(4) 0.046(4) 0.031(4) -0.013(3) 0.001(3) 0.013(3)
C44 0.041(4) 0.036(4) 0.042(5) -0.023(3) -0.017(3) 0.015(3)
C45 0.033(3) 0.040(4) 0.047(5) -0.016(4) -0.013(3) 0.002(3)
C46 0.029(3) 0.031(3) 0.034(4) -0.005(3) -0.008(3) 0.002(2)
C47 0.020(3) 0.024(3) 0.021(3) -0.003(3) 0.002(3) -0.004(2)
C48 0.025(3) 0.034(4) 0.031(4) 0.005(3) 0.002(3) -0.006(3)
C49 0.026(3) 0.056(5) 0.037(4) 0.001(4) 0.007(3) -0.001(3)
C50 0.034(3) 0.062(5) 0.025(4) 0.001(4) 0.006(3) -0.014(4)
C51 0.044(4) 0.054(5) 0.022(4) 0.008(3) -0.004(3) -0.003(3)
C52 0.024(3) 0.039(4) 0.029(4) 0.003(3) -0.004(3) 0.000(3)
C53 0.022(2) 0.020(3) 0.021(3) 0.007(2) 0.000(2) 0.0018(19)
C54 0.028(3) 0.019(3) 0.037(4) -0.005(3) 0.000(3) 0.000(2)
C55 0.025(3) 0.036(4) 0.035(4) 0.003(3) -0.001(3) 0.002(3)
C56 0.025(3) 0.030(3) 0.042(4) 0.000(3) 0.000(3) 0.012(2)
C57 0.044(3) 0.027(3) 0.044(4) -0.009(4) -0.014(4) 0.009(2)
C58 0.032(2) 0.027(3) 0.040(4) -0.002(4) -0.012(4) -0.001(2)
F1 0.143(7) 0.084(5) 0.073(5) 0.000(4) 0.053(5) 0.052(5)
F1A 0.054(13) 0.10(2) 0.027(13) 0.006(13) -0.024(10) 0.031(13)
F2 0.177(8) 0.082(6) 0.041(4) -0.023(4) -0.018(5) 0.028(6)
O1 0.036(3) 0.037(3) 0.031(3) -0.006(2) 0.002(2) -0.008(2)
O2 0.029(2) 0.030(3) 0.031(3) 0.005(2) 0.007(2) -0.0065(19)
O3 0.053(4) 0.028(4) 0.060(5) 0.005(4) 0.042(4) 0.006(3)
O4 0.077(5) 0.052(5) 0.041(5) 0.003(4) -0.013(4) 0.008(4)
P1 0.0226(6) 0.0202(6) 0.0344(11) 0.0059(8) 0.0116(8) 0.0017(5)
P2 0.0192(5) 0.0190(6) 0.0219(9) -0.0009(6) -0.0020(6) 0.0009(5)
Ru1 0.02237(18) 0.0202(2) 0.0211(2) 0.0017(3) 0.0009(3) 0.00207(15)

loop_
_atom_type_symbol
_atom_type_description
_atom_type_scat_dispersion_real
_atom_type_scat_dispersion_imag
_atom_type_scat_source
C C 0.0033 0.0016 'International Tables Vol C Tables 4.2.6.8 and 6.1.1.4'
H H 0.0000 0.0000 'International Tables Vol C Tables 4.2.6.8 and 6.1.1.4'
F F 0.0171 0.0103 'International Tables Vol C Tables 4.2.6.8 and 6.1.1.4'
O O 0.0106 0.0060 'International Tables Vol C Tables 4.2.6.8 and 6.1.1.4'
P P 0.1023 0.0942 'International Tables Vol C Tables 4.2.6.8 and 6.1.1.4'
Ru Ru -1.2594 0.8363 'International Tables Vol C Tables 4.2.6.8 and 6.1.1.4'

loop_
_exptl_crystal_face_index_h
_exptl_crystal_face_index_k
_exptl_crystal_face_index_l
_exptl_crystal_face_perp_dist
_exptl_oxdiff_crystal_face_indexfrac_h
_exptl_oxdiff_crystal_face_indexfrac_k
_exptl_oxdiff_crystal_face_indexfrac_l
_exptl_oxdiff_crystal_face_x
_exptl_oxdiff_crystal_face_y
_exptl_oxdiff_crystal_face_z
-2 -23 -1 0.0464 -1.9987 -22.9973 -0.9989 0.9694 -0.1327 -0.1271
1 23 -3 0.0586 0.9987 22.9971 -3.0011 -0.9343 0.1278 0.3128
3 23 4 0.0607 2.9988 22.9974 3.9990 -0.9979 0.1272 -0.0139
-2 17 -15 0.0892 -2.0011 16.9973 -15.0009 -0.5825 0.0620 0.8211
-5 -16 -15 0.0837 -4.9993 -15.9987 -14.9994 0.8001 -0.1086 0.5757
5 16 15 0.0869 4.9993 15.9987 14.9994 -0.8001 0.1086 -0.5757
2 -18 14 0.0840 2.0012 -17.9972 14.0010 0.6301 -0.0809 -0.7846
26 -2 -2 0.0679 26.0018 -1.9974 -1.9983 -0.1392 -0.9908 -0.1145
-26 2 1 0.0682 -26.0018 1.9974 0.9983 0.1457 0.9804 0.1591
18 1 -15 0.0850 18.0011 1.0012 -14.9988 -0.1056 -0.8071 0.5474
-17 5 -16 0.0942 -17.0014 4.9975 -16.0012 0.0521 0.4994 0.8768
-21 0 13 0.0880 -21.0014 -0.0016 12.9986 0.1046 0.9048 -0.4284
20 -4 13 0.0789 20.0015 -3.9974 13.0014 -0.1007 -0.6320 -0.7566
-24 1 9 0.0772 -24.0016 0.9979 8.9984 0.1166 0.9817 -0.2202
-4 -4 21 0.1166 -4.0001 -3.9994 20.9998 0.0635 0.3308 -0.9403
-18 -10 -12 0.0829 -18.0006 -10.0006 -12.0005 0.6513 0.4500 0.5842
-11 -15 14 0.0871 -10.9998 -14.9988 14.0000 0.6241 0.4211 -0.6666
-19 -16 -1 0.0706 -19.0003 -15.9997 -1.0003 0.8351 0.5500 0.0522
10 14 -15 0.0858 9.9998 13.9988 -15.0000 -0.5675 -0.4033 0.7103
19 11 11 0.0768 19.0006 11.0006 11.0005 -0.6948 -0.4886 -0.5387
13 16 -12 0.0723 12.9999 15.9989 -12.0000 -0.6962 -0.4651 0.5710
-19 15 6 0.0738 -19.0022 14.9965 5.9980 -0.4840 0.8863 -0.0092
-15 12 -14 0.0900 -15.0017 11.9968 -14.0015 -0.2665 0.5064 0.8299
-20 15 1 0.0743 -20.0022 14.9963 0.9980 -0.4424 0.8710 0.2211
14 -13 -14 0.0786 14.0017 -12.9974 -13.9984 0.4991 -0.7691 0.4183

loop_
_geom_angle_atom_site_label_1
_geom_angle_atom_site_label_2
_geom_angle_atom_site_label_3
_geom_angle
C2 C1 Ru1 177.8(4)
O1 C1 C2 119.9(6)
O1 C1 Ru1 62.2(4)
O2 C1 C2 119.0(6)
O2 C1 O1 121.2(8)
O2 C1 Ru1 59.0(4)
C3 C2 C1 123.3(6)
C7 C2 C1 118.1(6)
C7 C2 C3 118.6(7)
C2 C3 H3 120.4
C4 C3 C2 119.1(7)
C4 C3 H3 120.4
C3 C4 C5 123.2(7)
F1 C4 C3 121.0(8)
F1 C4 C5 115.7(8)
C4 C5 H5 121.7
C6 C5 C4 116.6(7)
C6 C5 H5 121.7
C5 C6 H6 118.7
C5 C6 C7 122.6(7)
C7 C6 H6 118.7
C2 C7 H7 120.1
C6 C7 C2 119.7(7)
C6 C7 H7 120.1
O3 C8 C9 113.7(11)
O3 C8 O4 129.3(13)
O4 C8 C9 116.9(12)
O3A C8A C9A 114(3)
O3A C8A O4A 130(4)
O4A C8A C9A 113(3)
C10 C9 C8 121.2(10)
C10 C9 C14 120.7(10)
C14 C9 C8 117.4(11)
C10A C9A C8A 123(2)
C10A C9A C14A 120.0
C14A C9A C8A 117(2)
C9A C10A H10A 120.0
C9A C10A C11A 120.0
C11A C10A H10A 120.0
C10A C11A H11A 120.0
C10A C11A C12A 120.0
C12A C11A H11A 120.0
C11A C12A H12A 120.0
C11A C12A C13A 120.0
C13A C12A H12A 120.0
C14A C13A C12A 120.0
F2A C13A C12A 115(2)
F2A C13A C14A 125(2)
C9A C14A H14A 120.0
C13A C14A C9A 120.0
C13A C14A H14A 120.0
C9 C10 H10 120.9
C11 C10 C9 118.3(10)
C11 C10 H10 120.9
C10 C11 F2 114.0(12)
C12 C11 C10 125.1(11)
C12 C11 F2 120.7(14)
C11 C12 H12 120.8
C11 C12 C13 118.3(11)
C13 C12 H12 120.8
C12 C13 H13 120.8
C12 C13 C14 118.5(8)
C14 C13 H13 120.8
C9 C14 C13 119.0(10)
C9 C14 H14 120.5
C13 C14 H14 120.5
C16 C15 Ru1 177.3(9)
C16A C15A Ru1 164(3)
C15 C16 H16 116.3
C15 C16 C17 127.5(13)
C17 C16 H16 116.3
C15A C16A H16A 109.4
C15A C16A C17A 141(4)
C17A C16A H16A 109.4
C18 C17 C16 122.2(12)
C18 C17 C22 118.0(12)
C22 C17 C16 119.7(12)
C16A C17A C18A 119.6(10)
C16A C17A C22A 119.2(10)
C18A C17A C22A 120.0
C17A C18A H18A 120.0
C17A C18A C19A 120.0
C19A C18A H18A 120.0
C18A C19A H19A 120.0
C18A C19A C20A 120.0
C20A C19A H19A 120.0
C19A C20A H20A 120.0
C19A C20A C21A 120.0
C21A C20A H20A 120.0
C20A C21A H21A 120.0
C22A C21A C20A 120.0
C22A C21A H21A 120.0
C17A C22A H22A 120.0
C21A C22A C17A 120.0
C21A C22A H22A 120.0
C17 C18 H18 118.5
C17 C18 C19 123.0(13)
C19 C18 H18 118.5
C18 C19 H19 121.1
C20 C19 C18 117.9(13)
C20 C19 H19 121.1
C19 C20 H20 119.6
C21 C20 C19 120.9(11)
C21 C20 H20 119.6
C20 C21 H21 120.3
C20 C21 C22 119.4(10)
C22 C21 H21 120.3
C17 C22 C21 120.8(11)
C17 C22 H22 119.6
C21 C22 H22 119.6
C24 C23 C28 118.2(7)
C24 C23 P1 119.3(6)
C28 C23 P1 122.5(7)
C23 C24 H24 120.0
C23 C24 C25 120.0(8)
C25 C24 H24 120.0
C24 C25 H25 119.1
C26 C25 C24 121.7(9)
C26 C25 H25 119.1
C25 C26 H26 119.4
C25 C26 C27 121.2(9)
C27 C26 H26 119.4
C26 C27 H27 120.9
C26 C27 C28 118.1(9)
C28 C27 H27 120.9
C23 C28 C27 120.6(9)
C23 C28 H28 119.7
C27 C28 H28 119.7
C30 C29 P1 121.4(4)
C34 C29 C30 118.0(5)
C34 C29 P1 120.6(5)
C29 C30 H30 119.8
C31 C30 C29 120.4(7)
C31 C30 H30 119.8
C30 C31 H31 120.1
C32 C31 C30 119.9(7)
C32 C31 H31 120.1
C31 C32 H32 119.8
C31 C32 C33 120.4(6)
C33 C32 H32 119.8
C32 C33 H33 120.1
C32 C33 C34 119.8(6)
C34 C33 H33 120.1
C29 C34 C33 121.3(6)
C29 C34 H34 119.4
C33 C34 H34 119.4
C36 C35 P1 120.5(6)
C40 C35 C36 121.1(7)
C40 C35 P1 118.2(5)
C35 C36 H36 120.6
C35 C36 C37 118.7(7)
C37 C36 H36 120.6
C36 C37 H37 120.0
C38 C37 C36 119.9(7)
C38 C37 H37 120.0
C37 C38 H38 119.8
C39 C38 C37 120.3(8)
C39 C38 H38 119.8
C38 C39 H39 119.6
C38 C39 C40 120.8(7)
C40 C39 H39 119.6
C35 C40 C39 119.1(7)
C35 C40 H40 120.5
C39 C40 H40 120.5
C42 C41 P2 117.4(5)
C46 C41 C42 120.1(6)
C46 C41 P2 122.4(5)
C41 C42 H42 120.5
C43 C42 C41 119.0(6)
C43 C42 H42 120.5
C42 C43 H43 119.8
C44 C43 C42 120.4(7)
C44 C43 H43 119.8
C43 C44 H44 119.9
C45 C44 C43 120.2(6)
C45 C44 H44 119.9
C44 C45 H45 119.9
C44 C45 C46 120.2(7)
C46 C45 H45 119.9
C41 C46 C45 120.0(7)
C41 C46 H46 120.0
C45 C46 H46 120.0
C48 C47 P2 117.7(5)
C52 C47 C48 118.6(6)
C52 C47 P2 123.5(5)
C47 C48 H48 120.5
C49 C48 C47 119.1(6)
C49 C48 H48 120.5
C48 C49 H49 118.8
C48 C49 C50 122.4(6)
C50 C49 H49 118.8
C49 C50 H50 120.9
C51 C50 C49 118.2(6)
C51 C50 H50 120.9
C50 C51 H51 119.5
C50 C51 C52 121.0(6)
C52 C51 H51 119.5
C47 C52 C51 120.6(6)
C47 C52 H52 119.7
C51 C52 H52 119.7
C54 C53 P2 120.6(4)
C58 C53 C54 117.5(4)
C58 C53 P2 121.9(4)
C53 C54 H54 119.6
C55 C54 C53 120.7(5)
C55 C54 H54 119.6
C54 C55 H55 119.8
C56 C55 C54 120.4(5)
C56 C55 H55 119.8
C55 C56 H56 119.9
C57 C56 C55 120.1(5)
C57 C56 H56 119.9
C56 C57 H57 120.2
C56 C57 C58 119.6(5)
C58 C57 H57 120.2
C53 C58 H58 119.2
C57 C58 C53 121.7(5)
C57 C58 H58 119.2
C1 O1 Ru1 88.5(4)
C1 O2 Ru1 91.9(5)
C8 O3 Ru1 116.6(9)
C8A O3A Ru1 121(3)
C23 P1 C35 103.3(3)
C23 P1 Ru1 116.7(3)
C29 P1 C23 103.1(3)
C29 P1 C35 104.5(3)
C29 P1 Ru1 115.61(17)
C35 P1 Ru1 112.1(2)
C41 P2 Ru1 116.0(2)
C47 P2 C41 103.3(3)
C47 P2 C53 103.9(3)
C47 P2 Ru1 112.4(2)
C53 P2 C41 104.3(3)
C53 P2 Ru1 115.46(17)
C15 Ru1 C1 121.0(3)
C15 Ru1 C15A 125.9(10)
C15 Ru1 O1 149.6(3)
C15 Ru1 O2 92.4(3)
C15 Ru1 O3 96.8(4)
C15 Ru1 O3A 26.4(7)
C15 Ru1 P1 90.6(3)
C15 Ru1 P2 89.8(3)
C15A Ru1 C1 113.0(10)
C15A Ru1 O1 84.4(10)
C15A Ru1 O2 140.7(10)
C15A Ru1 O3 30.9(9)
C15A Ru1 O3A 100.2(12)
C15A Ru1 P1 86.0(9)
C15A Ru1 P2 96.0(9)
O1 Ru1 C1 29.28(17)
O1 Ru1 P1 94.27(14)
O1 Ru1 P2 84.01(13)
O2 Ru1 C1 29.03(17)
O2 Ru1 O1 58.30(19)
O2 Ru1 P1 85.03(13)
O2 Ru1 P2 92.27(12)
O3 Ru1 C1 141.7(3)
O3 Ru1 O1 112.4(2)
O3 Ru1 O2 170.7(3)
O3 Ru1 P1 96.5(2)
O3 Ru1 P2 86.15(19)
O3A Ru1 C1 145.3(7)
O3A Ru1 O1 174.0(7)
O3A Ru1 O2 116.3(7)
O3A Ru1 O3 73.0(8)
O3A Ru1 P1 82.2(6)
O3A Ru1 P2 99.3(6)
P1 Ru1 C1 90.18(14)
P2 Ru1 C1 87.29(14)
P2 Ru1 P1 177.28(8)

loop_
_geom_bond_atom_site_label_1
_geom_bond_atom_site_label_2
_geom_bond_distance
C1 C2 1.523(10)
C1 O1 1.249(8)
C1 O2 1.239(8)
C1 Ru1 2.552(8)
C2 C3 1.392(9)
C2 C7 1.374(9)
C3 H3 0.9500
C3 C4 1.354(10)
C4 C5 1.374(10)
C4 F1 1.330(8)
C5 H5 0.9500
C5 C6 1.351(10)
C6 H6 0.9500
C6 C7 1.374(10)
C7 H7 0.9500
C8 C9 1.551(18)
C8 O3 1.221(16)
C8 O4 1.257(16)
C8A C9A 1.59(5)
C8A O3A 1.18(4)
C8A O4A 1.21(4)
C9 C10 1.377(12)
C9 C14 1.397(13)
C9A C10A 1.3900
C9A C14A 1.3900
C10A H10A 0.9500
C10A C11A 1.3900
C11A H11A 0.9500
C11A C12A 1.3900
C12A H12A 0.9500
C12A C13A 1.3900
C13A C14A 1.3900
C13A F2A 1.30(3)
C14A H14A 0.9500
C10 H10 0.9500
C10 C11 1.359(16)
C11 C12 1.332(15)
C11 F2 1.398(14)
C12 H12 0.9500
C12 C13 1.420(18)
C13 H13 0.9500
C13 C14 1.424(16)
C14 H14 0.9500
C15 C16 1.337(13)
C15 Ru1 1.801(9)
C15A C16A 1.32(2)
C15A Ru1 1.95(3)
C16 H16 0.9500
C16 C17 1.471(17)
C16A H16A 0.9500
C16A C17A 1.34(5)
C17 C18 1.342(14)
C17 C22 1.389(13)
C17A C18A 1.3900
C17A C22A 1.3900
C18A H18A 0.9500
C18A C19A 1.3900
C19A H19A 0.9500
C19A C20A 1.3900
C20A H20A 0.9500
C20A C21A 1.3900
C21A H21A 0.9500
C21A C22A 1.3900
C22A H22A 0.9500
C18 H18 0.9500
C18 C19 1.405(18)
C19 H19 0.9500
C19 C20 1.375(19)
C20 H20 0.9500
C20 C21 1.37(2)
C21 H21 0.9500
C21 C22 1.396(15)
C22 H22 0.9500
C23 C24 1.388(11)
C23 C28 1.403(10)
C23 P1 1.826(7)
C24 H24 0.9500
C24 C25 1.391(10)
C25 H25 0.9500
C25 C26 1.330(13)
C26 H26 0.9500
C26 C27 1.386(14)
C27 H27 0.9500
C27 C28 1.417(11)
C28 H28 0.9500
C29 C30 1.408(9)
C29 C34 1.383(8)
C29 P1 1.824(5)
C30 H30 0.9500
C30 C31 1.399(9)
C31 H31 0.9500
C31 C32 1.375(9)
C32 H32 0.9500
C32 C33 1.379(10)
C33 H33 0.9500
C33 C34 1.392(8)
C34 H34 0.9500
C35 C36 1.391(10)
C35 C40 1.365(9)
C35 P1 1.832(8)
C36 H36 0.9500
C36 C37 1.392(11)
C37 H37 0.9500
C37 C38 1.384(10)
C38 H38 0.9500
C38 C39 1.351(10)
C39 H39 0.9500
C39 C40 1.395(9)
C40 H40 0.9500
C41 C42 1.406(8)
C41 C46 1.388(8)
C41 P2 1.823(6)
C42 H42 0.9500
C42 C43 1.394(9)
C43 H43 0.9500
C43 C44 1.389(9)
C44 H44 0.9500
C44 C45 1.382(10)
C45 H45 0.9500
C45 C46 1.388(8)
C46 H46 0.9500
C47 C48 1.422(8)
C47 C52 1.383(8)
C47 P2 1.817(6)
C48 H48 0.9500
C48 C49 1.378(8)
C49 H49 0.9500
C49 C50 1.389(9)
C50 H50 0.9500
C50 C51 1.374(9)
C51 H51 0.9500
C51 C52 1.402(9)
C52 H52 0.9500
C53 C54 1.402(7)
C53 C58 1.398(7)
C53 P2 1.821(5)
C54 H54 0.9500
C54 C55 1.390(7)
C55 H55 0.9500
C55 C56 1.381(9)
C56 H56 0.9500
C56 C57 1.377(7)
C57 H57 0.9500
C57 C58 1.390(7)
C58 H58 0.9500
O1 Ru1 2.258(5)
O2 Ru1 2.190(5)
O3 Ru1 2.057(7)
O3A Ru1 1.95(2)
P1 Ru1 2.3882(14)
P2 Ru1 2.3830(14)

loop_
_geom_torsion_atom_site_label_1
_geom_torsion_atom_site_label_2
_geom_torsion_atom_site_label_3
_geom_torsion_atom_site_label_4
_geom_torsion
C1 C2 C3 C4 -179.9(7)
C1 C2 C7 C6 -179.6(6)
C1 O1 Ru1 C15 -15.8(7)
C1 O1 Ru1 C15A 168.2(10)
C1 O1 Ru1 O2 1.3(3)
C1 O1 Ru1 O3 -178.5(4)
C1 O1 Ru1 O3A 29(7)
C1 O1 Ru1 P1 82.7(3)
C1 O1 Ru1 P2 -95.2(4)
C1 O2 Ru1 C15 170.2(4)
C1 O2 Ru1 C15A -22.0(15)
C1 O2 Ru1 O1 -1.3(3)
C1 O2 Ru1 O3 0.3(16)
C1 O2 Ru1 O3A -178.2(8)
C1 O2 Ru1 P1 -99.4(3)
C1 O2 Ru1 P2 80.3(3)
C2 C1 O1 Ru1 179.0(5)
C2 C1 O2 Ru1 -178.9(5)
C2 C1 Ru1 C15 13(11)
C2 C1 Ru1 C15A -170(11)
C2 C1 Ru1 O1 -157(11)
C2 C1 Ru1 O2 25(11)
C2 C1 Ru1 O3 -155(11)
C2 C1 Ru1 O3A 28(11)
C2 C1 Ru1 P1 104(11)
C2 C1 Ru1 P2 -75(11)
C2 C3 C4 C5 -0.2(12)
C2 C3 C4 F1 -177.9(7)
C3 C2 C7 C6 -0.9(9)
C3 C4 C5 C6 -1.6(12)
C4 C5 C6 C7 2.3(11)
C5 C6 C7 C2 -1.0(11)
C7 C2 C3 C4 1.5(10)
C8 C9 C10 C11 172.7(16)
C8 C9 C14 C13 -172.4(17)
C8 O3 Ru1 C1 -36.6(10)
C8 O3 Ru1 C15 153.3(8)
C8 O3 Ru1 C15A -8.9(19)
C8 O3 Ru1 O1 -35.4(9)
C8 O3 Ru1 O2 -36.8(19)
C8 O3 Ru1 O3A 141.7(11)
C8 O3 Ru1 P1 62.0(8)
C8 O3 Ru1 P2 -117.3(8)
C8A C9A C10A C11A 173(4)
C8A C9A C14A C13A -173(4)
C8A O3A Ru1 C1 -29(3)
C8A O3A Ru1 C15 0(2)
C8A O3A Ru1 C15A 168(3)
C8A O3A Ru1 O1 -53(8)
C8A O3A Ru1 O2 -27(3)
C8A O3A Ru1 O3 153(3)
C8A O3A Ru1 P1 -108(3)
C8A O3A Ru1 P2 70(3)
C9 C8 O3 Ru1 -170.6(10)
C9 C10 C11 C12 -4.2(16)
C9 C10 C11 F2 -178.8(12)
C9A C8A O3A Ru1 -173(2)
C9A C10A C11A C12A 0.0
C10A C9A C14A C13A 0.0
C10A C11A C12A C13A 0.0
C11A C12A C13A C14A 0.0
C11A C12A C13A F2A -177(3)
C12A C13A C14A C9A 0.0
C14A C9A C10A C11A 0.0
C10 C9 C14 C13 -1.8(16)
C10 C11 C12 C13 4.8(17)
C11 C12 C13 C14 -3.8(18)
C12 C13 C14 C9 2.4(18)
C14 C9 C10 C11 2.5(15)
C15 C16 C17 C18 14(2)
C15 C16 C17 C22 -168.5(12)
C15A C16A C17A C18A 149(4)
C15A C16A C17A C22A -43(8)
C16 C15 Ru1 C1 12(17)
C16 C15 Ru1 C15A -164(16)
C16 C15 Ru1 O1 21(17)
C16 C15 Ru1 O2 6(17)
C16 C15 Ru1 O3 -175(100)
C16 C15 Ru1 O3A -150(17)
C16 C15 Ru1 P1 -79(17)
C16 C15 Ru1 P2 99(17)
C16 C17 C18 C19 179.0(14)
C16 C17 C22 C21 -178.7(14)
C16A C15A Ru1 C1 158(11)
C16A C15A Ru1 C15 -26(12)
C16A C15A Ru1 O1 152(11)
C16A C15A Ru1 O2 169(10)
C16A C15A Ru1 O3 -4(10)
C16A C15A Ru1 O3A -32(11)
C16A C15A Ru1 P1 -114(11)
C16A C15A Ru1 P2 68(11)
C16A C17A C18A C19A 167(5)
C16A C17A C22A C21A -167(5)
C17 C18 C19 C20 0(2)
C17A C18A C19A C20A 0.0
C18A C17A C22A C21A 0.0
C18A C19A C20A C21A 0.0
C19A C20A C21A C22A 0.0
C20A C21A C22A C17A 0.0
C22A C17A C18A C19A 0.0
C18 C17 C22 C21 -1(2)
C18 C19 C20 C21 -1.7(19)
C19 C20 C21 C22 2(2)
C20 C21 C22 C17 -1(2)
C22 C17 C18 C19 1.8(19)
C23 C24 C25 C26 0.4(11)
C23 P1 Ru1 C1 145.6(3)
C23 P1 Ru1 C15 -93.4(4)
C23 P1 Ru1 C15A 32.5(10)
C23 P1 Ru1 O1 116.6(3)
C23 P1 Ru1 O2 174.2(3)
C23 P1 Ru1 O3 3.5(4)
C23 P1 Ru1 O3A -68.3(8)
C23 P1 Ru1 P2 167.3(11)
C24 C23 C28 C27 4.0(10)
C24 C23 P1 C29 -86.2(6)
C24 C23 P1 C35 165.2(6)
C24 C23 P1 Ru1 41.7(6)
C24 C25 C26 C27 -0.6(13)
C25 C26 C27 C28 2.4(13)
C26 C27 C28 C23 -4.1(12)
C28 C23 C24 C25 -2.1(10)
C28 C23 P1 C29 93.3(6)
C28 C23 P1 C35 -15.4(6)
C28 C23 P1 Ru1 -138.9(5)
C29 C30 C31 C32 -3.6(13)
C29 P1 Ru1 C1 -92.9(3)
C29 P1 Ru1 C15 28.1(4)
C29 P1 Ru1 C15A 154.1(10)
C29 P1 Ru1 O1 -121.9(3)
C29 P1 Ru1 O2 -64.3(3)
C29 P1 Ru1 O3 125.0(4)
C29 P1 Ru1 O3A 53.2(8)
C29 P1 Ru1 P2 -71.2(12)
C30 C29 C34 C33 -4.1(10)
C30 C29 P1 C23 -15.5(7)
C30 C29 P1 C35 92.3(6)
C30 C29 P1 Ru1 -144.0(5)
C30 C31 C32 C33 -0.3(12)
C31 C32 C33 C34 2.0(11)
C32 C33 C34 C29 0.3(11)
C34 C29 C30 C31 5.7(11)
C34 C29 P1 C23 161.1(6)
C34 C29 P1 C35 -91.1(6)
C34 C29 P1 Ru1 32.6(6)
C35 C36 C37 C38 -1.5(14)
C35 P1 Ru1 C1 26.8(3)
C35 P1 Ru1 C15 147.8(4)
C35 P1 Ru1 C15A -86.3(10)
C35 P1 Ru1 O1 -2.2(3)
C35 P1 Ru1 O2 55.4(3)
C35 P1 Ru1 O3 -115.4(3)
C35 P1 Ru1 O3A 172.9(8)
C35 P1 Ru1 P2 48.5(11)
C36 C35 C40 C39 1.9(11)
C36 C35 P1 C23 106.0(7)
C36 C35 P1 C29 -1.6(7)
C36 C35 P1 Ru1 -127.5(6)
C36 C37 C38 C39 1.7(15)
C37 C38 C39 C40 -0.1(14)
C38 C39 C40 C35 -1.7(11)
C40 C35 C36 C37 -0.4(13)
C40 C35 P1 C23 -68.7(6)
C40 C35 P1 C29 -176.3(5)
C40 C35 P1 Ru1 57.8(6)
C41 C42 C43 C44 -1.6(9)
C41 P2 Ru1 C1 148.0(2)
C41 P2 Ru1 C15 27.0(3)
C41 P2 Ru1 C15A -99.1(10)
C41 P2 Ru1 O1 177.2(2)
C41 P2 Ru1 O2 119.4(2)
C41 P2 Ru1 O3 -69.8(3)
C41 P2 Ru1 O3A 2.2(8)
C41 P2 Ru1 P1 126.2(11)
C42 C41 C46 C45 -1.5(9)
C42 C41 P2 C47 165.1(4)
C42 C41 P2 C53 -86.5(5)
C42 C41 P2 Ru1 41.7(5)
C42 C43 C44 C45 0.8(10)
C43 C44 C45 C46 -0.3(10)
C44 C45 C46 C41 0.7(9)
C46 C41 C42 C43 1.9(9)
C46 C41 P2 C47 -18.6(5)
C46 C41 P2 C53 89.8(5)
C46 C41 P2 Ru1 -142.0(4)
C47 C48 C49 C50 3.9(10)
C47 P2 Ru1 C1 29.4(2)
C47 P2 Ru1 C15 -91.6(3)
C47 P2 Ru1 C15A 142.3(10)
C47 P2 Ru1 O1 58.6(2)
C47 P2 Ru1 O2 0.8(2)
C47 P2 Ru1 O3 171.6(3)
C47 P2 Ru1 O3A -116.3(8)
C47 P2 Ru1 P1 7.7(11)
C48 C47 C52 C51 1.1(9)
C48 C47 P2 C41 -65.0(5)
C48 C47 P2 C53 -173.7(5)
C48 C47 P2 Ru1 60.8(5)
C48 C49 C50 C51 -1.4(11)
C49 C50 C51 C52 -1.4(11)
C50 C51 C52 C47 1.5(11)
C52 C47 C48 C49 -3.7(9)
C52 C47 P2 C41 119.8(5)
C52 C47 P2 C53 11.1(6)
C52 C47 P2 Ru1 -114.4(5)
C53 C54 C55 C56 1.1(10)
C53 P2 Ru1 C1 -89.5(2)
C53 P2 Ru1 C15 149.5(4)
C53 P2 Ru1 C15A 23.4(10)
C53 P2 Ru1 O1 -60.3(2)
C53 P2 Ru1 O2 -118.1(2)
C53 P2 Ru1 O3 52.7(3)
C53 P2 Ru1 O3A 124.7(8)
C53 P2 Ru1 P1 -111.2(11)
C54 C53 C58 C57 -1.9(10)
C54 C53 P2 C41 157.0(5)
C54 C53 P2 C47 -95.1(5)
C54 C53 P2 Ru1 28.4(5)
C54 C55 C56 C57 -0.8(10)
C55 C56 C57 C58 -0.9(11)
C56 C57 C58 C53 2.3(11)
C58 C53 C54 C55 0.2(9)
C58 C53 P2 C41 -26.0(6)
C58 C53 P2 C47 81.9(6)
C58 C53 P2 Ru1 -154.5(5)
F1 C4 C5 C6 176.2(8)
F2 C11 C12 C13 179.2(12)
F2A C13A C14A C9A 177(3)
O1 C1 C2 C3 162.0(6)
O1 C1 C2 C7 -19.4(8)
O1 C1 O2 Ru1 2.3(6)
O1 C1 Ru1 C15 170.7(4)
O1 C1 Ru1 C15A -12.7(11)
O1 C1 Ru1 O2 -177.8(6)
O1 C1 Ru1 O3 2.3(6)
O1 C1 Ru1 O3A -174.9(12)
O1 C1 Ru1 P1 -98.4(3)
O1 C1 Ru1 P2 82.6(3)
O2 C1 C2 C3 -16.8(9)
O2 C1 C2 C7 161.8(6)
O2 C1 O1 Ru1 -2.2(6)
O2 C1 Ru1 C15 -11.5(5)
O2 C1 Ru1 C15A 165.1(10)
O2 C1 Ru1 O1 177.8(6)
O2 C1 Ru1 O3 -179.9(4)
O2 C1 Ru1 O3A 2.9(13)
O2 C1 Ru1 P1 79.4(3)
O2 C1 Ru1 P2 -99.6(3)
O3 C8 C9 C10 3(2)
O3 C8 C9 C14 173.2(10)
O3A C8A C9A C10A -175(3)
O3A C8A C9A C14A -2(4)
O4 C8 C9 C10 178.5(12)
O4 C8 C9 C14 -10.9(18)
O4 C8 O3 Ru1 14.1(17)
O4A C8A C9A C10A 20(4)
O4A C8A C9A C14A -167(2)
O4A C8A O3A Ru1 -11(6)
P1 C23 C24 C25 177.3(5)
P1 C23 C28 C27 -175.5(6)
P1 C29 C30 C31 -177.6(6)
P1 C29 C34 C33 179.2(5)
P1 C35 C36 C37 -174.9(7)
P1 C35 C40 C39 176.6(5)
P2 C41 C42 C43 178.3(5)
P2 C41 C46 C45 -177.7(4)
P2 C47 C48 C49 -179.2(5)
P2 C47 C52 C51 176.3(5)
P2 C53 C54 C55 177.4(5)
P2 C53 C58 C57 -179.1(6)
Ru1 C1 C2 C3 -41(12)
Ru1 C1 C2 C7 137(11)
Ru1 C15 C16 C17 157(16)
Ru1 C15A C16A C17A 44(15)
